data_7013634
loop_
_publ_author_name
'Gregorio S\'anchez'
'Joaqu\'in Garc\'ia'
'David Meseguer'
'Jos\'e L. Serrano'
'Luis Garc\'ia'
'Jos\'e P\'erez'
'Gregorio L\'opez'

_publ_section_title
;
 Synthesis and characterisation of cyclometallated palladium(II)
 complexes with phosphine--carboxylate and phosphine--amide ligands
;
_journal_issue 24
_journal_name_full 'Dalton Trans.'
_journal_page_first 4709
_journal_page_last 4717
_journal_paper_doi 10.1039/b310843k
_journal_year 2003
_chemical_formula_sum 'C35.5 H31 Cl F6 N2 O P2 Pd'
_chemical_formula_weight 819.41
_chemical_name_systematic
;
?
;
_space_group_IT_number 2
_symmetry_cell_setting triclinic
_symmetry_space_group_name_Hall '-P 1'
_symmetry_space_group_name_H-M 'P -1'
_atom_sites_solution_hydrogens geom
_atom_sites_solution_primary Patterson
_atom_sites_solution_secondary difmap
_audit_creation_method SHELXL-97
_cell_angle_alpha 89.880(4)
_cell_angle_beta 82.800(6)
_cell_angle_gamma 77.079(5)
_cell_formula_units_Z 2
_cell_length_a 9.1497(6)
_cell_length_b 13.4993(8)
_cell_length_c 13.9376(8)
_cell_measurement_temperature 173(2)
_cell_volume 1664.08(18)
_computing_structure_refinement 'SHELXL-97 (Sheldrick, 1997)'
_computing_structure_solution 'SHELXS-97 (Sheldrick, 1990)'
_diffrn_ambient_temperature 173(2)
_diffrn_measured_fraction_theta_full 0.000
_diffrn_measured_fraction_theta_max 0.995
_diffrn_radiation_monochromator graphite
_diffrn_radiation_source 'fine-focus sealed tube'
_diffrn_radiation_type MoK\a
_diffrn_radiation_wavelength 0.71073
_diffrn_reflns_av_R_equivalents 0.0203
_diffrn_reflns_av_sigmaI/netI 0.0241
_diffrn_reflns_limit_h_max 10
_diffrn_reflns_limit_h_min -10
_diffrn_reflns_limit_k_max 1
_diffrn_reflns_limit_k_min -16
_diffrn_reflns_limit_l_max 16
_diffrn_reflns_limit_l_min -16
_diffrn_reflns_number 6148
_diffrn_reflns_theta_full 0.50
_diffrn_reflns_theta_max 25.00
_diffrn_reflns_theta_min 3.00
_exptl_absorpt_coefficient_mu 0.801
_exptl_absorpt_correction_type none
_exptl_crystal_colour colourless
_exptl_crystal_density_diffrn 1.635
_exptl_crystal_density_method 'not measured'
_exptl_crystal_description block
_exptl_crystal_F_000 826
_exptl_crystal_size_max 0.60
_exptl_crystal_size_mid 0.42
_exptl_crystal_size_min 0.19
_refine_diff_density_max 1.415
_refine_diff_density_min -1.502
_refine_diff_density_rms 0.166
_refine_ls_extinction_method none
_refine_ls_goodness_of_fit_ref 1.172
_refine_ls_hydrogen_treatment mixed
_refine_ls_matrix_type full
_refine_ls_number_parameters 436
_refine_ls_number_reflns 5820
_refine_ls_number_restraints 6
_refine_ls_restrained_S_all 1.173
_refine_ls_R_factor_all 0.0538
_refine_ls_R_factor_gt 0.0431
_refine_ls_shift/su_max 0.002
_refine_ls_shift/su_mean 0.000
_refine_ls_structure_factor_coef Fsqd
_refine_ls_weighting_details 'calc w=1/[\s^2^(Fo^2^)+(0.0701P)^2^+5.8713P] where P=(Fo^2^+2Fc^2^)/3'
_refine_ls_weighting_scheme calc
_refine_ls_wR_factor_gt 0.1165
_refine_ls_wR_factor_ref 0.1425
_reflns_number_gt 5082
_reflns_number_total 5820
_reflns_threshold_expression >2sigma(I)
_cod_data_source_file b310843k.txt
_cod_data_source_block compound_7a
_cod_original_sg_symbol_H-M P-1
_cod_original_formula_sum 'C35.50 H31 Cl F6 N2 O P2 Pd'
_cod_database_code 7013634

loop_
_symmetry_equiv_pos_as_xyz
'x, y, z'
'-x, -y, -z'

loop_
_atom_site_label
_atom_site_type_symbol
_atom_site_fract_x
_atom_site_fract_y
_atom_site_fract_z
_atom_site_U_iso_or_equiv
_atom_site_adp_type
_atom_site_occupancy
_atom_site_symmetry_multiplicity
_atom_site_calc_flag
_atom_site_refinement_flags
_atom_site_disorder_assembly
_atom_site_disorder_group
Pd1 Pd 0.57231(4) 0.68452(3) 0.62903(2) 0.01766(14) Uani 1 1 d . . .
P1 P 0.70767(13) 0.80176(9) 0.64256(8) 0.0182(3) Uani 1 1 d . . .
P2 P -0.0076(2) 0.67436(14) 0.11929(11) 0.0415(4) Uani 1 1 d . . .
O1 O 0.6166(4) 0.6456(3) 0.7709(2) 0.0270(8) Uani 1 1 d . . .
F3 F -0.1037(5) 0.6002(3) 0.0817(3) 0.0606(11) Uani 1 1 d . . .
C31 C 0.2322(6) 0.4570(4) 0.6185(4) 0.0254(11) Uani 1 1 d . . .
H31 H 0.1615 0.4156 0.6152 0.030 Uiso 1 1 calc R . .
C23 C 0.4923(5) 0.7187(3) 0.5029(3) 0.0184(9) Uani 1 1 d . . .
C14 C 0.7848(5) 0.8681(4) 0.5417(3) 0.0196(9) Uani 1 1 d . . .
F1 F 0.0906(6) 0.7466(4) 0.1559(3) 0.0858(18) Uani 1 1 d . . .
C1 C 0.8718(5) 0.7461(4) 0.7045(3) 0.0205(10) Uani 1 1 d . . .
C7 C 0.7104(6) 0.6626(4) 0.8243(4) 0.0238(10) Uani 1 1 d . . .
C17 C 0.9073(6) 0.9649(4) 0.3864(4) 0.0318(12) Uani 1 1 d . . .
H17 H 0.9506 0.9982 0.3338 0.038 Uiso 1 1 calc R . .
C33 C 0.4155(5) 0.5136(4) 0.7003(3) 0.0225(10) Uani 1 1 d . . .
H33 H 0.4712 0.5088 0.7539 0.027 Uiso 1 1 calc R . .
C6 C 0.8587(5) 0.6845(4) 0.7853(3) 0.0215(10) Uani 1 1 d . . .
C30 C 0.2549(5) 0.5244(4) 0.5445(3) 0.0201(10) Uani 1 1 d . . .
C34 C 0.3576(5) 0.5860(3) 0.5547(3) 0.0184(9) Uani 1 1 d . . .
C8 C 0.5979(6) 0.8998(4) 0.7286(3) 0.0218(10) Uani 1 1 d . . .
F4 F 0.1240(5) 0.6300(4) 0.0356(3) 0.0756(14) Uani 1 1 d . . .
C19 C 0.7563(6) 0.9731(4) 0.5398(3) 0.0227(10) Uani 1 1 d . . .
H19 H 0.6947 1.0126 0.5923 0.027 Uiso 1 1 calc R . .
C18 C 0.8172(6) 1.0212(4) 0.4615(4) 0.0303(12) Uani 1 1 d . . .
H18 H 0.7961 1.0933 0.4603 0.036 Uiso 1 1 calc R . .
C29 C 0.1845(5) 0.5344(4) 0.4573(4) 0.0274(11) Uani 1 1 d . . .
H29 H 0.1164 0.4927 0.4473 0.033 Uiso 1 1 calc R . .
C13 C 0.4461(6) 0.9397(4) 0.7184(4) 0.0285(11) Uani 1 1 d . . .
H13 H 0.4021 0.9161 0.6673 0.034 Uiso 1 1 calc R . .
C15 C 0.8756(6) 0.8103(4) 0.4642(4) 0.0261(11) Uani 1 1 d . . .
H15 H 0.8956 0.7382 0.4649 0.031 Uiso 1 1 calc R . .
C28 C 0.2127(6) 0.6020(4) 0.3888(4) 0.0274(11) Uani 1 1 d . . .
H28 H 0.1654 0.6058 0.3316 0.033 Uiso 1 1 calc R . .
F2 F -0.1429(7) 0.7196(5) 0.2015(4) 0.096(2) Uani 1 1 d . . .
C5 C 0.9840(6) 0.6500(4) 0.8339(4) 0.0266(11) Uani 1 1 d . . .
H5 H 0.9764 0.6068 0.8873 0.032 Uiso 1 1 calc R . .
C16 C 0.9367(6) 0.8589(5) 0.3857(4) 0.0331(12) Uani 1 1 d . . .
H16 H 0.9977 0.8202 0.3325 0.040 Uiso 1 1 calc R . .
C3 C 1.1330(6) 0.7393(4) 0.7267(4) 0.0302(12) Uani 1 1 d . . .
H3 H 1.2259 0.7584 0.7070 0.036 Uiso 1 1 calc R . .
C12 C 0.3599(6) 1.0147(4) 0.7842(4) 0.0323(12) Uani 1 1 d . . .
H12 H 0.2572 1.0431 0.7770 0.039 Uiso 1 1 calc R . .
C2 C 1.0098(6) 0.7727(4) 0.6770(4) 0.0266(11) Uani 1 1 d . . .
H2 H 1.0195 0.8147 0.6228 0.032 Uiso 1 1 calc R . .
C11 C 0.4226(7) 1.0476(4) 0.8592(4) 0.0350(13) Uani 1 1 d . . .
H11 H 0.3625 1.0975 0.9044 0.042 Uiso 1 1 calc R . .
C35 C 0.3874(5) 0.6594(3) 0.4857(3) 0.0194(9) Uani 1 1 d . . .
C26 C 0.3481(6) 0.7382(4) 0.3321(4) 0.0259(11) Uani 1 1 d . . .
H26 H 0.3010 0.7458 0.2747 0.031 Uiso 1 1 calc R . .
C9 C 0.6599(6) 0.9355(4) 0.8041(4) 0.0304(12) Uani 1 1 d . . .
H9 H 0.7633 0.9094 0.8110 0.036 Uiso 1 1 calc R . .
C4 C 1.1189(6) 0.6778(4) 0.8054(4) 0.0302(12) Uani 1 1 d . . .
H4 H 1.2027 0.6547 0.8400 0.036 Uiso 1 1 calc R . .
C24 C 0.5201(6) 0.7877(4) 0.4325(3) 0.0226(10) Uani 1 1 d . . .
H24 H 0.5870 0.8306 0.4412 0.027 Uiso 1 1 calc R . .
C25 C 0.4480(6) 0.7939(4) 0.3473(4) 0.0254(11) Uani 1 1 d . . .
H25 H 0.4716 0.8396 0.2989 0.031 Uiso 1 1 calc R . .
C32 C 0.3122(6) 0.4511(4) 0.6956(4) 0.0250(10) Uani 1 1 d . . .
H32 H 0.2982 0.4050 0.7457 0.030 Uiso 1 1 calc R . .
C27 C 0.3138(5) 0.6684(4) 0.4019(4) 0.0226(10) Uani 1 1 d . . .
C10 C 0.5717(7) 1.0088(4) 0.8690(4) 0.0370(13) Uani 1 1 d . . .
H10 H 0.6147 1.0324 0.9207 0.044 Uiso 1 1 calc R . .
F5 F 0.0559(9) 0.5908(5) 0.1907(4) 0.112(2) Uani 1 1 d . . .
N2 N 0.4369(4) 0.5793(3) 0.6313(3) 0.0190(8) Uani 1 1 d . . .
F6 F -0.0832(7) 0.7556(4) 0.0467(4) 0.0846(16) Uani 1 1 d . . .
N1 N 0.6767(5) 0.6642(3) 0.9194(3) 0.0260(9) Uani 1 1 d . . .
H1 H 0.7461 0.6710 0.9557 0.031 Uiso 1 1 calc R . .
C20 C 0.5270(6) 0.6549(4) 0.9669(4) 0.0300(12) Uani 1 1 d . . .
H20 H 0.4937 0.6024 0.9297 0.036 Uiso 1 1 calc R . .
C21 C 0.4130(7) 0.7555(5) 0.9616(5) 0.0466(15) Uani 1 1 d . . .
H21A H 0.4087 0.7738 0.8938 0.070 Uiso 1 1 calc R . .
H21B H 0.4442 0.8087 0.9964 0.070 Uiso 1 1 calc R . .
H21C H 0.3130 0.7486 0.9913 0.070 Uiso 1 1 calc R . .
C22 C 0.5453(4) 0.6159(3) 1.06765(19) 0.0534(18) Uani 1 1 d . . .
H22A H 0.6188 0.5505 1.0633 0.080 Uiso 1 1 calc R . .
H22B H 0.4476 0.6071 1.0998 0.080 Uiso 1 1 calc R . .
H22C H 0.5813 0.6650 1.1050 0.080 Uiso 1 1 calc R . .
Cl1 Cl 0.0005(4) 0.0390(3) 0.09697(19) 0.1503(18) Uani 1 1 d R . .
C36 C 0.0571(4) -0.0398(3) 0.00388(19) 0.203(19) Uani 0.50 1 d PRU . .
H36A H 0.1665 -0.0422 -0.0111 0.244 Uiso 0.50 1 calc PR . .
H36B H 0.0501 -0.1071 0.0299 0.244 Uiso 0.50 1 calc PR . .

loop_
_atom_site_aniso_label
_atom_site_aniso_U_11
_atom_site_aniso_U_22
_atom_site_aniso_U_33
_atom_site_aniso_U_23
_atom_site_aniso_U_13
_atom_site_aniso_U_12
Pd1 0.0194(2) 0.0182(2) 0.0164(2) 0.00262(13) -0.00443(13) -0.00536(14)
P1 0.0198(6) 0.0178(6) 0.0174(6) 0.0004(4) -0.0033(5) -0.0046(5)
P2 0.0555(10) 0.0562(10) 0.0228(7) 0.0031(7) -0.0084(7) -0.0314(8)
O1 0.035(2) 0.0317(19) 0.0218(18) 0.0075(14) -0.0132(15) -0.0187(16)
F3 0.071(3) 0.076(3) 0.048(2) -0.002(2) -0.014(2) -0.041(2)
C31 0.019(2) 0.023(2) 0.032(3) -0.002(2) 0.004(2) -0.0046(19)
C23 0.018(2) 0.019(2) 0.018(2) -0.0019(18) -0.0037(18) -0.0012(18)
C14 0.020(2) 0.021(2) 0.019(2) 0.0001(18) -0.0047(18) -0.0064(19)
F1 0.107(4) 0.119(4) 0.057(3) -0.021(3) 0.002(3) -0.086(4)
C1 0.022(2) 0.020(2) 0.017(2) -0.0021(18) -0.0031(18) -0.0005(19)
C7 0.033(3) 0.019(2) 0.022(2) 0.0049(19) -0.008(2) -0.007(2)
C17 0.030(3) 0.043(3) 0.026(3) 0.012(2) -0.006(2) -0.015(2)
C33 0.023(2) 0.023(2) 0.020(2) 0.0013(19) -0.0012(19) -0.0025(19)
C6 0.023(2) 0.021(2) 0.018(2) -0.0037(18) -0.0022(19) -0.0017(19)
C30 0.018(2) 0.024(2) 0.017(2) -0.0048(18) 0.0018(18) -0.0037(19)
C34 0.018(2) 0.020(2) 0.013(2) -0.0034(17) 0.0005(17) 0.0028(18)
C8 0.026(3) 0.019(2) 0.019(2) 0.0010(18) 0.0021(19) -0.0049(19)
F4 0.048(3) 0.124(4) 0.058(3) -0.023(3) -0.004(2) -0.028(3)
C19 0.026(3) 0.022(2) 0.019(2) 0.0021(19) -0.0047(19) -0.003(2)
C18 0.031(3) 0.028(3) 0.031(3) 0.007(2) -0.003(2) -0.007(2)
C29 0.017(2) 0.031(3) 0.035(3) -0.003(2) -0.009(2) -0.004(2)
C13 0.024(3) 0.028(3) 0.034(3) 0.000(2) -0.007(2) -0.006(2)
C15 0.027(3) 0.026(3) 0.025(3) -0.005(2) -0.003(2) -0.007(2)
C28 0.020(2) 0.035(3) 0.025(3) -0.001(2) -0.009(2) 0.001(2)
F2 0.113(4) 0.117(4) 0.065(3) -0.035(3) 0.039(3) -0.072(4)
C5 0.028(3) 0.026(3) 0.024(3) 0.001(2) -0.008(2) -0.001(2)
C16 0.027(3) 0.042(3) 0.027(3) 0.002(2) 0.003(2) -0.005(2)
C3 0.015(2) 0.034(3) 0.039(3) -0.008(2) -0.002(2) -0.001(2)
C12 0.025(3) 0.032(3) 0.035(3) -0.001(2) 0.001(2) 0.001(2)
C2 0.024(3) 0.023(2) 0.033(3) -0.002(2) -0.005(2) -0.004(2)
C11 0.038(3) 0.029(3) 0.030(3) 0.000(2) 0.007(2) 0.002(2)
C35 0.016(2) 0.021(2) 0.018(2) -0.0013(18) -0.0026(18) 0.0017(18)
C26 0.027(3) 0.025(2) 0.023(2) 0.000(2) -0.007(2) 0.004(2)
C9 0.030(3) 0.029(3) 0.032(3) -0.009(2) -0.013(2) -0.001(2)
C4 0.023(3) 0.032(3) 0.032(3) -0.009(2) -0.012(2) 0.003(2)
C24 0.026(3) 0.024(2) 0.018(2) 0.0033(19) -0.0040(19) -0.005(2)
C25 0.030(3) 0.021(2) 0.025(3) 0.0075(19) -0.006(2) -0.004(2)
C32 0.027(3) 0.020(2) 0.027(3) 0.000(2) 0.001(2) -0.007(2)
C27 0.018(2) 0.023(2) 0.023(2) -0.0026(19) -0.0037(19) 0.0016(19)
C10 0.046(4) 0.035(3) 0.027(3) -0.011(2) -0.012(3) 0.002(3)
F5 0.184(7) 0.103(4) 0.080(4) 0.044(3) -0.091(4) -0.059(4)
N2 0.0138(19) 0.0197(19) 0.023(2) 0.0015(16) -0.0017(15) -0.0028(15)
F6 0.120(5) 0.056(3) 0.076(3) 0.015(2) -0.021(3) -0.012(3)
N1 0.027(2) 0.034(2) 0.020(2) 0.0025(17) -0.0084(17) -0.0102(18)
C20 0.036(3) 0.039(3) 0.020(2) 0.005(2) -0.006(2) -0.018(2)
C21 0.041(4) 0.049(4) 0.048(4) 0.002(3) 0.006(3) -0.010(3)
C22 0.056(4) 0.085(5) 0.028(3) 0.019(3) -0.009(3) -0.033(4)
Cl1 0.167(3) 0.266(5) 0.0645(16) -0.024(2) -0.0055(19) -0.152(4)
C36 0.039(10) 0.028(9) 0.53(6) 0.079(19) -0.03(2) 0.010(8)

loop_
_atom_type_symbol
_atom_type_description
_atom_type_scat_dispersion_real
_atom_type_scat_dispersion_imag
_atom_type_scat_source
C C 0.0033 0.0016 'International Tables Vol C Tables 4.2.6.8 and 6.1.1.4'
H H 0.0000 0.0000 'International Tables Vol C Tables 4.2.6.8 and 6.1.1.4'
F F 0.0171 0.0103 'International Tables Vol C Tables 4.2.6.8 and 6.1.1.4'
N N 0.0061 0.0033 'International Tables Vol C Tables 4.2.6.8 and 6.1.1.4'
O O 0.0106 0.0060 'International Tables Vol C Tables 4.2.6.8 and 6.1.1.4'
P P 0.1023 0.0942 'International Tables Vol C Tables 4.2.6.8 and 6.1.1.4'
Pd Pd -0.9988 1.0072 'International Tables Vol C Tables 4.2.6.8 and 6.1.1.4'
Cl Cl 0.1484 0.1585 'International Tables Vol C Tables 4.2.6.8 and 6.1.1.4'

loop_
_geom_angle_atom_site_label_1
_geom_angle_atom_site_label_2
_geom_angle_atom_site_label_3
_geom_angle
_geom_angle_site_symmetry_1
_geom_angle_site_symmetry_3
_geom_angle_publ_flag
C23 Pd1 N2 82.04(17) . . ?
C23 Pd1 O1 169.60(16) . . ?
N2 Pd1 O1 89.85(14) . . ?
C23 Pd1 P1 102.05(14) . . ?
N2 Pd1 P1 174.06(11) . . ?
O1 Pd1 P1 85.58(10) . . ?
C8 P1 C14 106.2(2) . . ?
C8 P1 C1 102.7(2) . . ?
C14 P1 C1 104.4(2) . . ?
C8 P1 Pd1 107.94(16) . . ?
C14 P1 Pd1 124.73(15) . . ?
C1 P1 Pd1 108.81(16) . . ?
F5 P2 F4 92.3(4) . . ?
F5 P2 F1 90.4(3) . . ?
F4 P2 F1 90.3(3) . . ?
F5 P2 F2 88.8(4) . . ?
F4 P2 F2 178.5(3) . . ?
F1 P2 F2 90.6(3) . . ?
F5 P2 F6 175.6(3) . . ?
F4 P2 F6 89.4(3) . . ?
F1 P2 F6 93.6(3) . . ?
F2 P2 F6 89.4(3) . . ?
F5 P2 F3 89.1(3) . . ?
F4 P2 F3 88.8(2) . . ?
F1 P2 F3 179.0(3) . . ?
F2 P2 F3 90.3(3) . . ?
F6 P2 F3 86.9(3) . . ?
C7 O1 Pd1 134.6(3) . . ?
C32 C31 C30 119.7(5) . . ?
C24 C23 C35 116.6(4) . . ?
C24 C23 Pd1 132.3(4) . . ?
C35 C23 Pd1 111.1(3) . . ?
C19 C14 C15 119.6(4) . . ?
C19 C14 P1 122.0(4) . . ?
C15 C14 P1 118.4(4) . . ?
C2 C1 C6 118.6(4) . . ?
C2 C1 P1 119.6(4) . . ?
C6 C1 P1 121.5(4) . . ?
O1 C7 N1 119.8(5) . . ?
O1 C7 C6 123.0(4) . . ?
N1 C7 C6 117.2(4) . . ?
C18 C17 C16 120.8(5) . . ?
N2 C33 C32 121.5(5) . . ?
C5 C6 C1 119.4(5) . . ?
C5 C6 C7 119.5(4) . . ?
C1 C6 C7 121.0(4) . . ?
C31 C30 C34 117.7(4) . . ?
C31 C30 C29 125.4(5) . . ?
C34 C30 C29 116.9(4) . . ?
N2 C34 C30 122.2(4) . . ?
N2 C34 C35 114.8(4) . . ?
C30 C34 C35 123.0(4) . . ?
C9 C8 C13 119.3(5) . . ?
C9 C8 P1 122.1(4) . . ?
C13 C8 P1 118.5(4) . . ?
C14 C19 C18 120.4(5) . . ?
C17 C18 C19 120.0(5) . . ?
C28 C29 C30 121.7(5) . . ?
C12 C13 C8 119.3(5) . . ?
C16 C15 C14 119.8(5) . . ?
C29 C28 C27 121.0(5) . . ?
C4 C5 C6 120.8(5) . . ?
C17 C16 C15 119.3(5) . . ?
C4 C3 C2 119.1(5) . . ?
C11 C12 C13 120.4(5) . . ?
C3 C2 C1 121.7(5) . . ?
C10 C11 C12 120.2(5) . . ?
C27 C35 C23 122.8(4) . . ?
C27 C35 C34 118.4(4) . . ?
C23 C35 C34 118.8(4) . . ?
C25 C26 C27 119.5(5) . . ?
C10 C9 C8 120.3(5) . . ?
C5 C4 C3 120.5(5) . . ?
C23 C24 C25 119.8(4) . . ?
C26 C25 C24 123.0(5) . . ?
C31 C32 C33 119.7(5) . . ?
C26 C27 C35 118.1(4) . . ?
C26 C27 C28 122.9(5) . . ?
C35 C27 C28 118.9(4) . . ?
C11 C10 C9 120.4(5) . . ?
C33 N2 C34 119.3(4) . . ?
C33 N2 Pd1 127.4(3) . . ?
C34 N2 Pd1 113.1(3) . . ?
C7 N1 C20 122.4(4) . . ?
N1 C20 C22 108.1(4) . . ?
N1 C20 C21 109.5(4) . . ?
C22 C20 C21 115.7(5) . . ?
C36 Cl1 C36 49.3(3) 2 . ?
Cl1 C36 Cl1 130.7(3) 2 . ?

loop_
_geom_bond_atom_site_label_1
_geom_bond_atom_site_label_2
_geom_bond_distance
_geom_bond_site_symmetry_2
_geom_bond_publ_flag
Pd1 C23 2.002(5) . ?
Pd1 N2 2.081(4) . ?
Pd1 O1 2.110(3) . ?
Pd1 P1 2.2384(12) . ?
P1 C8 1.819(5) . ?
P1 C14 1.819(5) . ?
P1 C1 1.839(5) . ?
P2 F5 1.564(5) . ?
P2 F4 1.580(5) . ?
P2 F1 1.590(4) . ?
P2 F2 1.590(5) . ?
P2 F6 1.593(5) . ?
P2 F3 1.600(4) . ?
O1 C7 1.261(6) . ?
C31 C32 1.366(7) . ?
C31 C30 1.401(7) . ?
C23 C24 1.392(7) . ?
C23 C35 1.421(7) . ?
C14 C19 1.383(7) . ?
C14 C15 1.398(7) . ?
C1 C2 1.397(7) . ?
C1 C6 1.407(7) . ?
C7 N1 1.321(6) . ?
C7 C6 1.489(7) . ?
C17 C18 1.365(8) . ?
C17 C16 1.395(8) . ?
C33 N2 1.333(6) . ?
C33 C32 1.408(7) . ?
C6 C5 1.394(7) . ?
C30 C34 1.406(7) . ?
C30 C29 1.437(7) . ?
C34 N2 1.356(6) . ?
C34 C35 1.426(7) . ?
C8 C9 1.391(7) . ?
C8 C13 1.398(7) . ?
C19 C18 1.388(7) . ?
C29 C28 1.360(8) . ?
C13 C12 1.398(8) . ?
C15 C16 1.394(7) . ?
C28 C27 1.452(7) . ?
C5 C4 1.382(8) . ?
C3 C4 1.385(8) . ?
C3 C2 1.386(7) . ?
C12 C11 1.373(8) . ?
C11 C10 1.372(8) . ?
C35 C27 1.411(7) . ?
C26 C25 1.342(7) . ?
C26 C27 1.409(7) . ?
C9 C10 1.383(8) . ?
C24 C25 1.422(7) . ?
N1 C20 1.477(7) . ?
C20 C22 1.514(6) . ?
C20 C21 1.524(9) . ?
Cl1 C36 1.561(5) 2 ?
Cl1 C36 1.6353 . ?
C36 Cl1 1.561(5) 2 ?
